data_2204524
loop_
_publ_author_name
'Hiroyuki Ishida'

_publ_section_title
;
 Bis(2,4,6-trimethylpyridinium) chloranilate
;
_journal_issue 11
_journal_name_full 'Acta Crystallographica Section E'
_journal_page_first o2005
_journal_page_last o2006
_journal_paper_doi 10.1107/S1600536804025334
_journal_volume 60
_journal_year 2004
_chemical_formula_iupac '2C8 H12 N 1+, C6 Cl2 O4 2-'
_chemical_formula_moiety '2C8 H12 N 1+, C6 Cl2 O4 2-'
_chemical_formula_sum 'C22 H24 Cl2 N2 O4'
_chemical_formula_weight 451.35
_space_group_IT_number 2
_symmetry_cell_setting triclinic
_symmetry_space_group_name_Hall '-P 1'
_symmetry_space_group_name_H-M 'P -1'
_atom_sites_solution_hydrogens geom
_atom_sites_solution_primary direct
_atom_sites_solution_secondary difmap
_cell_angle_alpha 115.456(12)
_cell_angle_beta 112.034(10)
_cell_angle_gamma 94.799(13)
_cell_formula_units_Z 1
_cell_length_a 8.4902(9)
_cell_length_b 9.0205(16)
_cell_length_c 9.3236(14)
_cell_measurement_reflns_used 25
_cell_measurement_temperature 296
_cell_measurement_theta_max 12.5
_cell_measurement_theta_min 10.5
_cell_volume 571.48(18)
_computing_cell_refinement 'MSC/AFC Diffractometer Control Software'
_computing_data_collection
;
MSC/AFC Diffractometer Control Software
(Molecular Structure Corporation, 1990)
;
_computing_data_reduction 'TEXSAN for Windows (MSC, 1997-1999)'
_computing_molecular_graphics 'ORTEP-3 (Farrugia, 1997)'
_computing_publication_material 'PLATON (Spek, 2003)'
_computing_structure_refinement 'SHELXL97 (Sheldrick, 1997)'
_computing_structure_solution 'SIR92 (Altomare et al., 1994)'
_diffrn_ambient_temperature 296
_diffrn_measured_fraction_theta_full 1.00
_diffrn_measured_fraction_theta_max 1.00
_diffrn_measurement_device 'Rigaku AFC-5R'
_diffrn_measurement_method \w-2\q
_diffrn_radiation_monochromator graphite
_diffrn_radiation_source 'Rigaku rotating anode'
_diffrn_radiation_type 'Mo K\a'
_diffrn_radiation_wavelength 0.71073
_diffrn_reflns_av_R_equivalents 0.014
_diffrn_reflns_av_sigmaI/netI 0.0417
_diffrn_reflns_limit_h_max 10
_diffrn_reflns_limit_h_min -11
_diffrn_reflns_limit_k_max 11
_diffrn_reflns_limit_k_min 0
_diffrn_reflns_limit_l_max 10
_diffrn_reflns_limit_l_min -12
_diffrn_reflns_number 2780
_diffrn_reflns_reduction_process 'Lp corrections applied'
_diffrn_reflns_theta_full 27.5
_diffrn_reflns_theta_max 27.5
_diffrn_reflns_theta_min 2.62
_diffrn_standards_decay_% 0.45
_diffrn_standards_interval_count 97
_diffrn_standards_number 3
_exptl_absorpt_coefficient_mu 0.314
_exptl_absorpt_correction_T_max 0.940
_exptl_absorpt_correction_T_min 0.895
_exptl_absorpt_correction_type psi-scan
_exptl_absorpt_process_details '(North et al., 1968)'
_exptl_crystal_colour brown
_exptl_crystal_density_diffrn 1.311
_exptl_crystal_density_method 'not measured'
_exptl_crystal_description prism
_exptl_crystal_F_000 236
_exptl_crystal_size_max 0.50
_exptl_crystal_size_mid 0.30
_exptl_crystal_size_min 0.20
_refine_diff_density_max 0.22
_refine_diff_density_min -0.31
_refine_ls_extinction_method none
_refine_ls_goodness_of_fit_ref 1.01
_refine_ls_hydrogen_treatment mixed
_refine_ls_matrix_type full
_refine_ls_number_parameters 143
_refine_ls_number_reflns 2615
_refine_ls_number_restraints 0
_refine_ls_restrained_S_all 1.01
_refine_ls_R_factor_all 0.087
_refine_ls_R_factor_gt 0.046
_refine_ls_shift/su_max 0.001
_refine_ls_shift/su_mean 0.000
_refine_ls_structure_factor_coef Fsqd
_refine_ls_weighting_details 'calc w = 1/[\s^2^(Fo^2^)+(0.051P)^2^+0.175P] where P = (Fo^2^+2Fc^2^)/3'
_refine_ls_weighting_scheme calc
_refine_ls_wR_factor_gt 0.106
_refine_ls_wR_factor_ref 0.122
_reflns_number_gt 1704
_reflns_number_total 2615
_reflns_threshold_expression >2\s(I)
_cod_data_source_file kp6006.cif
_cod_data_source_block I
_cod_database_code 2204524
_cod_database_fobs_code 2204524

loop_
_symmetry_equiv_pos_as_xyz
'   +x,   +y,   +z'
'   -x,   -y,   -z'

loop_
_atom_site_label
_atom_site_fract_x
_atom_site_fract_y
_atom_site_fract_z
_atom_site_U_iso_or_equiv
_atom_site_adp_type
_atom_site_calc_flag
_atom_site_refinement_flags
_atom_site_occupancy
_atom_site_type_symbol
Cl 0.97851(9) 0.90062(9) 0.12221(8) 0.0634(2) Uani d . 1 Cl
O1 0.7611(2) 0.7043(2) 0.2076(2) 0.0579(5) Uani d . 1 O
O2 1.2070(3) 1.2135(2) 0.4692(2) 0.0663(5) Uani d . 1 O
N 0.6331(3) 0.4395(3) 0.2357(2) 0.0464(5) Uani d . 1 N
C1 0.8768(3) 0.8412(3) 0.3384(3) 0.0412(5) Uani d . 1 C
C2 0.9916(3) 0.9509(3) 0.3293(3) 0.0419(5) Uani d . 1 C
C3 1.1118(3) 1.1101(3) 0.4770(3) 0.0429(5) Uani d . 1 C
C4 0.4803(3) 0.4105(3) 0.2456(3) 0.0455(5) Uani d . 1 C
C5 0.4314(3) 0.2695(3) 0.2595(3) 0.0520(6) Uani d . 1 C
C6 0.5347(3) 0.1593(3) 0.2593(3) 0.0560(6) Uani d . 1 C
C7 0.6899(4) 0.1955(4) 0.2474(4) 0.0598(7) Uani d . 1 C
C8 0.7394(3) 0.3382(3) 0.2371(3) 0.0549(6) Uani d . 1 C
C9 0.3746(3) 0.5330(3) 0.2393(4) 0.0599(7) Uani d . 1 C
C10 0.4829(5) 0.0040(4) 0.2743(5) 0.0847(10) Uani d . 1 C
C11 0.9090(4) 0.3891(4) 0.2307(5) 0.0804(9) Uani d . 1 C
H1 0.674(4) 0.538(4) 0.240(4) 0.079(9) Uiso d . 1 H
H2 0.3277 0.2485 0.2691 0.062 Uiso calc R 1 H
H3 0.7611 0.1225 0.2463 0.072 Uiso calc R 1 H
H4 0.4533 0.6457 0.2953 0.090 Uiso calc R 1 H
H5 0.3058 0.5352 0.3013 0.090 Uiso calc R 1 H
H6 0.2965 0.4971 0.1172 0.090 Uiso calc R 1 H
H7 0.3607 -0.0187 0.2509 0.127 Uiso calc R 1 H
H8 0.5567 0.0259 0.3925 0.127 Uiso calc R 1 H
H9 0.4982 -0.0937 0.1889 0.127 Uiso calc R 1 H
H10 0.8814 0.3828 0.1182 0.121 Uiso calc R 1 H
H11 0.9779 0.3125 0.2441 0.121 Uiso calc R 1 H
H12 0.9760 0.5044 0.3258 0.121 Uiso calc R 1 H

loop_
_atom_site_aniso_label
_atom_site_aniso_U_11
_atom_site_aniso_U_22
_atom_site_aniso_U_33
_atom_site_aniso_U_12
_atom_site_aniso_U_13
_atom_site_aniso_U_23
Cl 0.0733(5) 0.0690(4) 0.0382(3) -0.0015(3) 0.0299(3) 0.0191(3)
O1 0.0672(11) 0.0474(9) 0.0398(8) -0.0093(8) 0.0225(8) 0.0125(7)
O2 0.0780(13) 0.0580(11) 0.0489(10) -0.0155(9) 0.0323(9) 0.0188(8)
N 0.0471(11) 0.0403(11) 0.0424(10) 0.0022(9) 0.0198(9) 0.0154(8)
C1 0.0460(12) 0.0375(11) 0.0368(10) 0.0066(10) 0.0197(9) 0.0163(9)
C2 0.0486(13) 0.0441(12) 0.0324(10) 0.0066(10) 0.0217(9) 0.0170(9)
C3 0.0458(12) 0.0452(12) 0.0394(11) 0.0076(10) 0.0228(10) 0.0207(10)
C4 0.0416(12) 0.0468(13) 0.0366(10) 0.0039(10) 0.0155(9) 0.0152(10)
C5 0.0436(13) 0.0593(15) 0.0512(13) 0.0050(12) 0.0208(11) 0.0286(12)
C6 0.0552(15) 0.0554(15) 0.0538(14) 0.0085(13) 0.0198(12) 0.0300(12)
C7 0.0578(16) 0.0583(16) 0.0697(17) 0.0219(13) 0.0308(14) 0.0347(14)
C8 0.0510(14) 0.0575(15) 0.0517(13) 0.0111(13) 0.0274(12) 0.0210(12)
C9 0.0544(16) 0.0568(16) 0.0662(16) 0.0159(13) 0.0267(13) 0.0296(13)
C10 0.086(2) 0.079(2) 0.109(3) 0.0192(18) 0.043(2) 0.066(2)
C11 0.068(2) 0.085(2) 0.108(3) 0.0268(18) 0.060(2) 0.047(2)

loop_
_atom_type_symbol
_atom_type_description
_atom_type_scat_dispersion_real
_atom_type_scat_dispersion_imag
_atom_type_scat_source
C C 0.0033 0.0016 'International Tables Vol C Tables 4.2.6.8 and 6.1.1.4'
H H 0.0000 0.0000 'International Tables Vol C Tables 4.2.6.8 and 6.1.1.4'
N N 0.0061 0.0033 'International Tables Vol C Tables 4.2.6.8 and 6.1.1.4'
O O 0.0106 0.0060 'International Tables Vol C Tables 4.2.6.8 and 6.1.1.4'
Cl Cl 0.1484 0.1585 'International Tables Vol C Tables 4.2.6.8 and 6.1.1.4'

loop_
_geom_angle_atom_site_label_1
_geom_angle_atom_site_label_2
_geom_angle_atom_site_label_3
_geom_angle_site_symmetry_3
_geom_angle
C8 N C4 . 123.6(2)
C8 N H1 . 116.6(19)
C4 N H1 . 119.5(19)
O1 C1 C2 . 125.42(19)
O1 C1 C3 2_776 116.55(18)
C2 C1 C3 2_776 118.03(18)
C1 C2 C3 . 123.99(18)
C1 C2 Cl . 118.86(16)
C3 C2 Cl . 116.97(15)
O2 C3 C2 . 124.79(19)
O2 C3 C1 2_776 117.33(19)
C2 C3 C1 2_776 117.87(18)
N C4 C5 . 118.2(2)
N C4 C9 . 117.4(2)
C5 C4 C9 . 124.4(2)
C4 C5 C6 . 120.7(2)
C4 C5 H2 . 119.7
C6 C5 H2 . 119.7
C5 C6 C7 . 118.3(2)
C5 C6 C10 . 121.3(2)
C7 C6 C10 . 120.4(3)
C8 C7 C6 . 120.6(3)
C8 C7 H3 . 119.7
C6 C7 H3 . 119.7
N C8 C7 . 118.6(2)
N C8 C11 . 117.9(2)
C7 C8 C11 . 123.6(3)
C4 C9 H4 . 109.5
C4 C9 H5 . 109.5
C4 C9 H6 . 109.5
H4 C9 H5 . 109.5
H4 C9 H6 . 109.5
H5 C9 H6 . 109.5
C6 C10 H7 . 109.5
C6 C10 H8 . 109.5
C6 C10 H9 . 109.5
H7 C10 H8 . 109.5
H7 C10 H9 . 109.5
H8 C10 H9 . 109.5
C8 C11 H10 . 109.5
C8 C11 H11 . 109.5
C8 C11 H12 . 109.5
H10 C11 H11 . 109.5
H10 C11 H12 . 109.5
H11 C11 H12 . 109.5

loop_
_geom_bond_atom_site_label_1
_geom_bond_atom_site_label_2
_geom_bond_site_symmetry_2
_geom_bond_distance
_geom_bond_publ_flag
Cl C2 . 1.739(2) yes
O1 C1 . 1.257(3) yes
O2 C3 . 1.227(2) yes
C1 C2 . 1.381(3) yes
C1 C3 2_776 1.543(3) yes
C2 C3 . 1.414(3) yes
C3 C1 2_776 1.543(3) ?
N C8 . 1.338(3) yes
N C4 . 1.347(3) yes
N H1 . 0.91(3) ?
C4 C5 . 1.379(3) ?
C4 C9 . 1.487(3) ?
C5 C6 . 1.380(4) ?
C5 H2 . 0.93 ?
C6 C7 . 1.387(4) ?
C6 C10 . 1.512(4) ?
C7 C8 . 1.374(4) ?
C7 H3 . 0.93 ?
C8 C11 . 1.505(3) ?
C9 H4 . 0.96 ?
C9 H5 . 0.96 ?
C9 H6 . 0.96 ?
C10 H7 . 0.96 ?
C10 H8 . 0.96 ?
C10 H9 . 0.96 ?
C11 H10 . 0.96 ?
C11 H11 . 0.96 ?
C11 H12 . 0.96 ?

loop_
_geom_contact_atom_site_label_1
_geom_contact_atom_site_label_2
_geom_contact_distance
_geom_contact_site_symmetry_2
_geom_contact_publ_flag
O1 N 2.697(3) . no
O1 C11 3.260(5) . no
O1 C9 3.404(3) 2_665 no
O2 N 2.880(3) 2_776 no
O2 C4 3.327(3) 2_776 no
O2 C5 3.345(4) 1_665 no
O2 C9 3.360(4) 2_776 no
C2 C7 3.597(5) 1_565 no

loop_
_geom_hbond_atom_site_label_D
_geom_hbond_atom_site_label_H
_geom_hbond_atom_site_label_A
_geom_hbond_site_symmetry_A
_geom_hbond_distance_DH
_geom_hbond_distance_HA
_geom_hbond_distance_DA
_geom_hbond_angle_DHA
_geom_hbond_publ_flag
N H1 O1 . 0.91(4) 1.81(4) 2.697(3) 168(3) yes
N H1 O2 2_776 0.91(4) 2.40(3) 2.880(3) 114(2) yes
C5 H2 O2 1_445 0.93 2.55 3.345(4) 143 yes
C9 H6 O1 2_665 0.96 2.59 3.404(3) 142 yes

loop_
_geom_torsion_atom_site_label_1
_geom_torsion_atom_site_label_2
_geom_torsion_atom_site_label_3
_geom_torsion_atom_site_label_4
_geom_torsion_site_symmetry_1
_geom_torsion_site_symmetry_4
_geom_torsion
O1 C1 C2 C3 . . 175.3(2)
C3 C1 C2 C3 2_776 . -3.9(4)
O1 C1 C2 Cl . . 0.3(3)
C3 C1 C2 Cl 2_776 . -178.84(17)
C1 C2 C3 O2 . . -175.5(2)
Cl C2 C3 O2 . . -0.4(3)
C1 C2 C3 C1 . 2_776 3.9(4)
Cl C2 C3 C1 . 2_776 178.92(17)
C8 N C4 C5 . . 0.5(3)
C8 N C4 C9 . . -179.0(2)
N C4 C5 C6 . . -1.4(3)
C9 C4 C5 C6 . . 178.1(2)
C4 C5 C6 C7 . . 0.9(4)
C4 C5 C6 C10 . . -179.9(3)
C5 C6 C7 C8 . . 0.4(4)
C10 C6 C7 C8 . . -178.8(3)
C4 N C8 C7 . . 0.7(4)
C4 N C8 C11 . . -178.2(2)
C6 C7 C8 N . . -1.2(4)
C6 C7 C8 C11 . . 177.7(3)
